data_2202341
loop_
_publ_author_name
'Mark Schormann'

_publ_section_title
;
 \m-Oxo-bis[trichlorobis(dimethylsulfane)titanium(IV)]
;
_journal_issue 8
_journal_name_full 'Acta Crystallographica Section E'
_journal_page_first m674
_journal_page_last m675
_journal_paper_doi 10.1107/S1600536803016258
_journal_volume 59
_journal_year 2003
_chemical_formula_iupac '[Ti2 Cl6 O (C2 H6 S)4]'
_chemical_formula_moiety 'C8 H24 Cl6 O S4 Ti2'
_chemical_formula_sum 'C8 H24 Cl6 O S4 Ti2'
_chemical_formula_weight 573.01
_chemical_name_systematic
;
\m~2~-Oxo-bis[trichlorobis(dimethylsulfane)titanium(IV)]
;
_space_group_IT_number 33
_symmetry_cell_setting orthorhombic
_symmetry_space_group_name_Hall 'P 2c -2n'
_symmetry_space_group_name_H-M 'P n a 21'
_atom_sites_solution_hydrogens geom
_atom_sites_solution_primary direct
_atom_sites_solution_secondary difmap
_audit_creation_method SHELXL-97
_cell_angle_alpha 90.00
_cell_angle_beta 90.00
_cell_angle_gamma 90.00
_cell_formula_units_Z 4
_cell_length_a 25.311(5)
_cell_length_b 9.801(2)
_cell_length_c 9.4720(19)
_cell_measurement_reflns_used 221
_cell_measurement_temperature 140.0(10)
_cell_measurement_theta_max 22.7
_cell_measurement_theta_min 1.6
_cell_volume 2349.7(8)
_computing_cell_refinement 'DENZO (Otwinowski & Minor, 1997)'
_computing_data_collection 'R-AXIS Control Software (Molecular Structure Corporation, 1994)'
_computing_data_reduction 'DENZO and SCALEPACK (Otwinowski & Minor, 1997)'
_computing_molecular_graphics 'XP in SHELXTL'
_computing_publication_material 'XL in SHELXTL'
_computing_structure_refinement 'XL in SHELXTL'
_computing_structure_solution 'XS in SHELXTL (Sheldrick, 1997)'
_diffrn_ambient_temperature 140.0(10)
_diffrn_measured_fraction_theta_full 0.994
_diffrn_measured_fraction_theta_max 0.994
_diffrn_measurement_device_type 'Rigaku R-AXIS-IIc'
_diffrn_measurement_method 'image-plate oscillation photos'
_diffrn_radiation_monochromator graphite
_diffrn_radiation_source 'rotating anode'
_diffrn_radiation_type MoK\a
_diffrn_radiation_wavelength 0.71073
_diffrn_reflns_av_R_equivalents 0.053
_diffrn_reflns_av_sigmaI/netI 0.0316
_diffrn_reflns_limit_h_max 30
_diffrn_reflns_limit_h_min -30
_diffrn_reflns_limit_k_max 11
_diffrn_reflns_limit_k_min -11
_diffrn_reflns_limit_l_max 11
_diffrn_reflns_limit_l_min -11
_diffrn_reflns_number 11796
_diffrn_reflns_theta_full 25.43
_diffrn_reflns_theta_max 25.43
_diffrn_reflns_theta_min 2.99
_diffrn_standards_decay_% 0
_diffrn_standards_interval_count 0
_diffrn_standards_interval_time 0
_diffrn_standards_number 0
_exptl_absorpt_coefficient_mu 1.712
_exptl_absorpt_correction_type none
_exptl_crystal_colour orange
_exptl_crystal_density_diffrn 1.620
_exptl_crystal_density_meas ?
_exptl_crystal_density_method 'not measured'
_exptl_crystal_description block
_exptl_crystal_F_000 1160
_exptl_crystal_size_max 0.40
_exptl_crystal_size_mid 0.35
_exptl_crystal_size_min 0.30
_refine_diff_density_max 0.294
_refine_diff_density_min -0.458
_refine_ls_abs_structure_details 'Flack (1983), 1846 Friedel pairs'
_refine_ls_abs_structure_Flack 0.45(3)
_refine_ls_extinction_method none
_refine_ls_goodness_of_fit_ref 1.060
_refine_ls_hydrogen_treatment constr
_refine_ls_matrix_type full
_refine_ls_number_parameters 201
_refine_ls_number_reflns 4153
_refine_ls_number_restraints 1
_refine_ls_restrained_S_all 1.060
_refine_ls_R_factor_all 0.0301
_refine_ls_R_factor_gt 0.0292
_refine_ls_shift/su_max 0.001
_refine_ls_shift/su_mean 0.000
_refine_ls_structure_factor_coef Fsqd
_refine_ls_weighting_details 'w = 1/[\s^2^(Fo^2^)+(0.0544P)^2^+0.4789P] where P = (Fo^2^+2Fc^2^)/3'
_refine_ls_weighting_scheme calc
_refine_ls_wR_factor_gt 0.0762
_refine_ls_wR_factor_ref 0.0767
_reflns_number_gt 4021
_reflns_number_total 4350
_reflns_threshold_expression I>2\s(I)
_cod_data_source_file bt6311.cif
_cod_data_source_block I
_cod_depositor_comments
;
The following automatic conversions were performed:

'_exptl_crystal_density_meas' value 'not measured' was changed to '?'
- the value is perceived as not measured.

Automatic conversion script
Id: cif_fix_values 3008 2015-01-20 13:52:24Z robertas 
;
_cod_database_code 2202341
_cod_database_fobs_code 2202341

loop_
_symmetry_equiv_pos_as_xyz
'x, y, z'
'-x, -y, z+1/2'
'x+1/2, -y+1/2, z'
'-x+1/2, y+1/2, z+1/2'

loop_
_atom_site_label
_atom_site_fract_x
_atom_site_fract_y
_atom_site_fract_z
_atom_site_U_iso_or_equiv
_atom_site_adp_type
_atom_site_calc_flag
_atom_site_refinement_flags
_atom_site_occupancy
_atom_site_disorder_assembly
_atom_site_disorder_group
_atom_site_type_symbol
Ti1 0.593491(19) 0.66459(5) 0.72521(6) 0.02846(13) Uani d . 1 . . Ti
Cl1 0.59434(3) 0.49193(8) 0.88274(9) 0.03829(18) Uani d . 1 . . Cl
Cl2 0.66945(3) 0.60197(8) 0.60999(11) 0.04270(19) Uani d . 1 . . Cl
Cl3 0.50865(3) 0.73528(8) 0.76186(9) 0.03869(18) Uani d . 1 . . Cl
S1 0.54541(3) 0.49035(9) 0.55118(9) 0.03780(18) Uani d . 1 . . S
C11 0.59109(16) 0.3521(4) 0.5210(5) 0.0519(10) Uani d . 1 . . C
H11A 0.6204 0.3844 0.4661 0.078 Uiso calc R 1 . . H
H11B 0.5735 0.2801 0.4710 0.078 Uiso calc R 1 . . H
H11C 0.6037 0.3183 0.6100 0.078 Uiso calc R 1 . . H
C12 0.49657(16) 0.4004(4) 0.6533(5) 0.0542(10) Uani d . 1 . . C
H12A 0.4686 0.4619 0.6786 0.081 Uiso calc R 1 . . H
H12B 0.5126 0.3648 0.7374 0.081 Uiso calc R 1 . . H
H12C 0.4825 0.3266 0.5984 0.081 Uiso calc R 1 . . H
S2 0.58655(3) 0.80773(8) 0.48956(9) 0.03339(17) Uani d . 1 . . S
C21 0.64171(13) 0.9240(4) 0.4858(4) 0.0408(8) Uani d . 1 . . C
H21A 0.6741 0.8731 0.4849 0.061 Uiso calc R 1 . . H
H21B 0.6407 0.9812 0.5681 0.061 Uiso calc R 1 . . H
H21C 0.6397 0.9796 0.4026 0.061 Uiso calc R 1 . . H
C22 0.53303(13) 0.9276(4) 0.4906(4) 0.0447(8) Uani d . 1 . . C
H22A 0.5001 0.8793 0.4927 0.067 Uiso calc R 1 . . H
H22B 0.5347 0.9830 0.4071 0.067 Uiso calc R 1 . . H
H22C 0.5357 0.9849 0.5725 0.067 Uiso calc R 1 . . H
O1 0.62347(9) 0.7974(2) 0.8315(3) 0.0374(5) Uani d . 1 . . O
Ti2 0.64473(2) 0.94158(5) 0.93019(6) 0.02713(12) Uani d . 1 . . Ti
Cl4 0.58629(3) 0.92278(8) 1.11430(9) 0.03542(17) Uani d . 1 . . Cl
Cl5 0.59995(3) 1.10740(7) 0.81455(9) 0.03686(17) Uani d . 1 . . Cl
Cl6 0.72394(3) 0.96757(7) 0.81372(9) 0.03655(17) Uani d . 1 . . Cl
S3 0.68496(3) 1.14255(8) 1.09402(9) 0.03569(17) Uani d . 1 . . S
C31 0.71321(15) 1.2685(3) 0.9783(5) 0.0441(8) Uani d . 1 . . C
H31A 0.7441 1.2316 0.9336 0.066 Uiso calc R 1 . . H
H31B 0.7228 1.3478 1.0320 0.066 Uiso calc R 1 . . H
H31C 0.6878 1.2935 0.9076 0.066 Uiso calc R 1 . . H
C32 0.63002(15) 1.2401(4) 1.1591(4) 0.0478(9) Uani d . 1 . . C
H32A 0.6101 1.1858 1.2245 0.072 Uiso calc R 1 . . H
H32B 0.6078 1.2662 1.0816 0.072 Uiso calc R 1 . . H
H32C 0.6428 1.3204 1.2060 0.072 Uiso calc R 1 . . H
S4 0.70410(3) 0.79506(9) 1.10212(10) 0.04073(19) Uani d . 1 . . S
C41 0.66427(14) 0.6608(3) 1.1719(4) 0.0414(7) Uani d . 1 . . C
H41A 0.6381 0.6984 1.2341 0.062 Uiso calc R 1 . . H
H41B 0.6862 0.5982 1.2234 0.062 Uiso calc R 1 . . H
H41C 0.6471 0.6135 1.0959 0.062 Uiso calc R 1 . . H
C42A 0.7424(10) 0.680(2) 0.9811(16) 0.052(4) Uani d P 0.59(7) . . C
H42A 0.7676 0.7324 0.9289 0.079 Uiso calc PR 0.59(7) . . H
H42B 0.7185 0.6357 0.9167 0.079 Uiso calc PR 0.59(7) . . H
H42C 0.7605 0.6118 1.0359 0.079 Uiso calc PR 0.59(7) . . H
C42B 0.7576(13) 0.722(4) 1.023(6) 0.079(10) Uani d P 0.41(7) . . C
H42D 0.7797 0.7921 0.9834 0.118 Uiso calc PR 0.41(7) . . H
H42E 0.7459 0.6624 0.9485 0.118 Uiso calc PR 0.41(7) . . H
H42F 0.7773 0.6707 1.0910 0.118 Uiso calc PR 0.41(7) . . H

loop_
_atom_site_aniso_label
_atom_site_aniso_U_11
_atom_site_aniso_U_22
_atom_site_aniso_U_33
_atom_site_aniso_U_12
_atom_site_aniso_U_13
_atom_site_aniso_U_23
Ti1 0.0260(2) 0.0280(2) 0.0314(3) 0.00019(19) -0.0008(2) 0.0002(2)
Cl1 0.0482(4) 0.0308(4) 0.0360(4) -0.0010(3) -0.0080(3) 0.0050(3)
Cl2 0.0296(4) 0.0421(4) 0.0563(5) 0.0054(3) 0.0064(4) -0.0009(4)
Cl3 0.0297(4) 0.0458(4) 0.0405(4) 0.0048(3) 0.0050(3) 0.0062(3)
S1 0.0429(4) 0.0376(4) 0.0329(4) -0.0071(3) -0.0068(3) 0.0000(3)
C11 0.067(3) 0.0419(19) 0.047(2) 0.0001(17) -0.0063(18) -0.0094(17)
C12 0.051(2) 0.058(2) 0.054(2) -0.0256(19) -0.0043(18) -0.0012(18)
S2 0.0319(4) 0.0379(4) 0.0303(4) -0.0005(3) 0.0007(3) 0.0027(3)
C21 0.0378(18) 0.0435(19) 0.0409(18) -0.0047(14) 0.0020(14) 0.0075(15)
C22 0.0333(17) 0.057(2) 0.044(2) 0.0085(15) 0.0002(15) 0.0133(17)
O1 0.0397(12) 0.0319(10) 0.0406(13) 0.0012(9) -0.0018(10) 0.0020(10)
Ti2 0.0268(2) 0.0268(3) 0.0278(3) -0.00061(19) -0.00061(19) 0.0018(2)
Cl4 0.0301(3) 0.0406(4) 0.0356(4) 0.0016(3) 0.0038(3) 0.0071(3)
Cl5 0.0422(4) 0.0327(4) 0.0357(4) 0.0048(3) -0.0053(3) 0.0046(3)
Cl6 0.0347(4) 0.0386(4) 0.0364(4) -0.0038(3) 0.0069(3) 0.0008(3)
S3 0.0371(4) 0.0341(4) 0.0358(4) -0.0002(3) -0.0052(3) -0.0033(3)
C31 0.0377(17) 0.0355(16) 0.059(2) -0.0066(14) 0.0009(16) -0.0070(16)
C32 0.057(2) 0.0389(18) 0.048(2) 0.0041(16) 0.0133(18) -0.0074(15)
S4 0.0314(4) 0.0430(4) 0.0478(5) 0.0007(3) -0.0070(4) 0.0125(4)
C41 0.0397(17) 0.0404(18) 0.0443(19) 0.0027(15) -0.0039(15) 0.0082(15)
C42A 0.042(7) 0.051(7) 0.065(6) 0.023(5) 0.015(4) 0.026(5)
C42B 0.036(10) 0.080(14) 0.12(2) 0.013(10) 0.028(11) 0.034(17)

loop_
_atom_type_symbol
_atom_type_description
_atom_type_scat_dispersion_real
_atom_type_scat_dispersion_imag
_atom_type_scat_source
C C 0.0033 0.0016 'International Tables Vol C Tables 4.2.6.8 and 6.1.1.4'
H H 0.0000 0.0000 'International Tables Vol C Tables 4.2.6.8 and 6.1.1.4'
O O 0.0106 0.0060 'International Tables Vol C Tables 4.2.6.8 and 6.1.1.4'
S S 0.1246 0.1234 'International Tables Vol C Tables 4.2.6.8 and 6.1.1.4'
Cl Cl 0.1484 0.1585 'International Tables Vol C Tables 4.2.6.8 and 6.1.1.4'
Ti Ti 0.2776 0.4457 'International Tables Vol C Tables 4.2.6.8 and 6.1.1.4'

loop_
_geom_angle_atom_site_label_1
_geom_angle_atom_site_label_2
_geom_angle_atom_site_label_3
_geom_angle
O1 Ti1 Cl1 99.64(8)
O1 Ti1 Cl3 95.24(8)
Cl1 Ti1 Cl3 97.82(4)
O1 Ti1 Cl2 96.06(8)
Cl1 Ti1 Cl2 96.08(4)
Cl3 Ti1 Cl2 160.34(4)
O1 Ti1 S2 96.64(8)
Cl1 Ti1 S2 163.25(4)
Cl3 Ti1 S2 84.53(3)
Cl2 Ti1 S2 78.22(3)
O1 Ti1 S1 173.87(8)
Cl1 Ti1 S1 86.15(3)
Cl3 Ti1 S1 81.90(3)
Cl2 Ti1 S1 85.25(4)
S2 Ti1 S1 77.73(3)
C12 S1 C11 99.1(2)
C12 S1 Ti1 107.14(14)
C11 S1 Ti1 106.63(13)
S1 C11 H11A 109.5
S1 C11 H11B 109.5
H11A C11 H11B 109.5
S1 C11 H11C 109.5
H11A C11 H11C 109.5
H11B C11 H11C 109.5
S1 C12 H12A 109.5
S1 C12 H12B 109.5
H12A C12 H12B 109.5
S1 C12 H12C 109.5
H12A C12 H12C 109.5
H12B C12 H12C 109.5
C22 S2 C21 99.83(18)
C22 S2 Ti1 113.18(13)
C21 S2 Ti1 107.50(12)
S2 C21 H21A 109.5
S2 C21 H21B 109.5
H21A C21 H21B 109.5
S2 C21 H21C 109.5
H21A C21 H21C 109.5
H21B C21 H21C 109.5
S2 C22 H22A 109.5
S2 C22 H22B 109.5
H22A C22 H22B 109.5
S2 C22 H22C 109.5
H22A C22 H22C 109.5
H22B C22 H22C 109.5
Ti2 O1 Ti1 171.86(14)
O1 Ti2 Cl5 99.47(8)
O1 Ti2 Cl4 98.09(8)
Cl5 Ti2 Cl4 95.90(4)
O1 Ti2 Cl6 95.71(8)
Cl5 Ti2 Cl6 97.16(4)
Cl4 Ti2 Cl6 159.15(4)
O1 Ti2 S4 93.69(8)
Cl5 Ti2 S4 166.83(4)
Cl4 Ti2 S4 81.62(3)
Cl6 Ti2 S4 81.96(3)
O1 Ti2 S3 173.68(8)
Cl5 Ti2 S3 86.75(3)
Cl4 Ti2 S3 82.25(3)
Cl6 Ti2 S3 82.34(3)
S4 Ti2 S3 80.10(3)
C32 S3 C31 98.70(18)
C32 S3 Ti2 107.02(14)
C31 S3 Ti2 107.44(13)
S3 C31 H31A 109.5
S3 C31 H31B 109.5
H31A C31 H31B 109.5
S3 C31 H31C 109.5
H31A C31 H31C 109.5
H31B C31 H31C 109.5
S3 C32 H32A 109.5
S3 C32 H32B 109.5
H32A C32 H32B 109.5
S3 C32 H32C 109.5
H32A C32 H32C 109.5
H32B C32 H32C 109.5
C42B S4 C41 107.6(12)
C41 S4 C42A 94.2(8)
C42B S4 Ti2 114.0(15)
C41 S4 Ti2 107.95(12)
C42A S4 Ti2 104.1(5)
S4 C41 H41A 109.5
S4 C41 H41B 109.5
H41A C41 H41B 109.5
S4 C41 H41C 109.5
H41A C41 H41C 109.5
H41B C41 H41C 109.5
S4 C42A H42A 109.5
S4 C42A H42B 109.5
H42A C42A H42B 109.5
S4 C42A H42C 109.5
H42A C42A H42C 109.5
H42B C42A H42C 109.5
S4 C42B H42D 109.5
S4 C42B H42E 109.5
H42D C42B H42E 109.5
S4 C42B H42F 109.5
H42D C42B H42F 109.5
H42E C42B H42F 109.5

loop_
_geom_bond_atom_site_label_1
_geom_bond_atom_site_label_2
_geom_bond_site_symmetry_2
_geom_bond_distance
_geom_bond_publ_flag
Ti1 O1 . 1.812(2) ?
Ti1 Cl1 . 2.2562(10) ?
Ti1 Cl3 . 2.2829(9) ?
Ti1 Cl2 . 2.2943(10) ?
Ti1 S2 . 2.6422(10) ?
Ti1 S1 . 2.6672(10) ?
S1 C12 . 1.800(4) ?
S1 C11 . 1.804(4) ?
C11 H11A . 0.9600 ?
C11 H11B . 0.9600 ?
C11 H11C . 0.9600 ?
C12 H12A . 0.9600 ?
C12 H12B . 0.9600 ?
C12 H12C . 0.9600 ?
S2 C22 . 1.793(3) ?
S2 C21 . 1.803(3) ?
C21 H21A . 0.9600 ?
C21 H21B . 0.9600 ?
C21 H21C . 0.9600 ?
C22 H22A . 0.9600 ?
C22 H22B . 0.9600 ?
C22 H22C . 0.9600 ?
O1 Ti2 . 1.778(2) ?
Ti2 Cl5 . 2.2639(9) ?
Ti2 Cl4 . 2.2940(10) ?
Ti2 Cl6 . 2.3025(10) ?
Ti2 S4 . 2.6405(10) ?
Ti2 S3 . 2.7064(10) ?
S3 C32 . 1.797(4) ?
S3 C31 . 1.799(4) ?
C31 H31A . 0.9600 ?
C31 H31B . 0.9600 ?
C31 H31C . 0.9600 ?
C32 H32A . 0.9600 ?
C32 H32B . 0.9600 ?
C32 H32C . 0.9600 ?
S4 C42B . 1.71(3) ?
S4 C41 . 1.785(4) ?
S4 C42A . 1.880(13) ?
C41 H41A . 0.9600 ?
C41 H41B . 0.9600 ?
C41 H41C . 0.9600 ?
C42A H42A . 0.9600 ?
C42A H42B . 0.9600 ?
C42A H42C . 0.9600 ?
C42B H42D . 0.9600 ?
C42B H42E . 0.9600 ?
C42B H42F . 0.9600 ?
